data_7005380
loop_
_publ_author_name
'Clegg, Jack K.'
'Bray, David J.'
'Gloe, Kerstin'
'Gloe, Karsten'
'Hayter, Michael J.'
'Jolliffe, Katrina A.'
'Lawrance, Geoffrey A.'
'Meehan, George V.'
'McMurtrie, John C.'
'Lindoy, Leonard F.'
'Wenzel, Marco'

_publ_section_title
;
 Neutral (bis-beta-diketonato) iron(III), cobalt(II), nickel(II),
 copper(II) and zinc(II) metallocycles: structural, electrochemical and
 solvent extraction studies.
;
_journal_issue 17
_journal_name_full 'Dalton transactions (Cambridge, England : 2003)'
_journal_page_first 1719
_journal_page_last 1730
_journal_paper_doi 10.1039/b701575e
_journal_year 2007
_chemical_formula_moiety 'C68 H84 Co2 N4 O8'
_chemical_formula_sum 'C68 H84 Co2 N4 O8'
_chemical_formula_weight 1203.25
_chemical_name_systematic
;
?
;
_space_group_IT_number 2
_symmetry_cell_setting triclinic
_symmetry_Int_Tables_number 2
_symmetry_space_group_name_Hall '-P 1'
_symmetry_space_group_name_H-M 'P -1'
_atom_sites_solution_hydrogens geom
_atom_sites_solution_primary direct
_atom_sites_solution_secondary difmap
_audit_creation_method SHELXL-97
_cell_angle_alpha 117.271(2)
_cell_angle_beta 100.1050(10)
_cell_angle_gamma 101.529(2)
_cell_formula_units_Z 2
_cell_length_a 12.2678(13)
_cell_length_b 17.4001(19)
_cell_length_c 18.1212(19)
_cell_measurement_reflns_used 12454
_cell_measurement_temperature 150(2)
_cell_measurement_theta_max 28.22
_cell_measurement_theta_min 2.362
_cell_volume 3206.6(6)
_computing_cell_refinement 'SAINT (Bruker, 1995)'
_computing_data_collection 'SMART (Bruker, 1995)'
_computing_data_reduction 'SAINT and XPREP (Bruker, 1995)'
_computing_molecular_graphics 'ORTEP-3 (Farrugia, 1997), WINGX-32 (Farrugia, 1999)'
_computing_publication_material 'enCIFer 1.0 (Allen et al., 2004)'
_computing_structure_refinement 'SHELXL-97 (Sheldrick, 1997)'
_computing_structure_solution 'SIR97 (Altomare, et. al. 1997)'
_diffrn_ambient_temperature 150(2)
_diffrn_measured_fraction_theta_full 0.998
_diffrn_measured_fraction_theta_max 0.929
_diffrn_measurement_device_type 'Bruker SMART 1000 CCD'
_diffrn_measurement_method \w
_diffrn_radiation_monochromator graphite
_diffrn_radiation_source 'sealed tube'
_diffrn_radiation_type MoK\a
_diffrn_radiation_wavelength 0.71073
_diffrn_reflns_av_R_equivalents 0.0256
_diffrn_reflns_av_sigmaI/netI 0.0386
_diffrn_reflns_limit_h_max 16
_diffrn_reflns_limit_h_min -16
_diffrn_reflns_limit_k_max 22
_diffrn_reflns_limit_k_min -22
_diffrn_reflns_limit_l_max 24
_diffrn_reflns_limit_l_min -24
_diffrn_reflns_number 31964
_diffrn_reflns_theta_full 25.00
_diffrn_reflns_theta_max 28.39
_diffrn_reflns_theta_min 1.39
_diffrn_standards_decay_% 0.02
_diffrn_standards_number 278
_exptl_absorpt_coefficient_mu 0.573
_exptl_absorpt_correction_T_max 0.944
_exptl_absorpt_correction_T_min 0.816
_exptl_absorpt_correction_type multi-scan
_exptl_absorpt_process_details 'SADABS (Sheldrick, 1999)'
_exptl_crystal_colour red
_exptl_crystal_density_diffrn 1.246
_exptl_crystal_density_method 'not measured'
_exptl_crystal_description needle
_exptl_crystal_F_000 1276
_exptl_crystal_size_max 0.45
_exptl_crystal_size_mid 0.20
_exptl_crystal_size_min 0.10
_refine_diff_density_max 0.972
_refine_diff_density_min -0.742
_refine_diff_density_rms 0.063
_refine_ls_extinction_method none
_refine_ls_goodness_of_fit_ref 1.024
_refine_ls_hydrogen_treatment constr
_refine_ls_matrix_type full
_refine_ls_number_parameters 750
_refine_ls_number_reflns 14965
_refine_ls_number_restraints 2
_refine_ls_restrained_S_all 1.027
_refine_ls_R_factor_all 0.0610
_refine_ls_R_factor_gt 0.0440
_refine_ls_shift/su_max 0.001
_refine_ls_shift/su_mean 0.000
_refine_ls_structure_factor_coef Fsqd
_refine_ls_weighting_details 'calc w=1/[\s^2^(Fo^2^)+(0.0592P)^2^+1.8685P] where P=(Fo^2^+2Fc^2^)/3'
_refine_ls_weighting_scheme calc
_refine_ls_wR_factor_gt 0.1107
_refine_ls_wR_factor_ref 0.1217
_reflns_number_gt 11681
_reflns_number_total 14965
_reflns_threshold_expression >2sigma(I)
_cod_data_source_file b701575e.txt
_cod_data_source_block lj129sad
_cod_depositor_comments
;
The following automatic conversions were performed:
data name '_intl_tables_symmetry_no' replaced with
'_symmetry_Int_Tables_number' as specified in the replacement file
'/home/antanas/src/cod-tools/trunk/data/replacement-values/replacement_tags.lst'.

Automatic conversion script
Id: cif_correct_tags 4998 2017-03-02 13:24:31Z antanas 
;
_cod_original_sg_symbol_Hall '-p 1'
_cod_original_sg_symbol_H-M 'p -1'
_cod_database_code 7005380

loop_
_symmetry_equiv_pos_as_xyz
'x, y, z'
'-x, -y, -z'

loop_
_atom_site_label
_atom_site_type_symbol
_atom_site_fract_x
_atom_site_fract_y
_atom_site_fract_z
_atom_site_U_iso_or_equiv
_atom_site_adp_type
_atom_site_occupancy
_atom_site_symmetry_multiplicity
_atom_site_calc_flag
_atom_site_refinement_flags
_atom_site_disorder_assembly
_atom_site_disorder_group
C1 C 0.5194(2) 0.13479(17) 0.55115(14) 0.0378(5) Uani 1 1 d . . .
H1A H 0.5067 0.0815 0.4941 0.057 Uiso 1 1 calc R . .
H1B H 0.5570 0.1254 0.5973 0.057 Uiso 1 1 calc R . .
H1C H 0.5699 0.1892 0.5558 0.057 Uiso 1 1 calc R . .
C2 C 0.3472(2) 0.16814(19) 0.49197(15) 0.0412(6) Uani 1 1 d . . .
H2A H 0.2703 0.1737 0.4961 0.062 Uiso 1 1 calc R . .
H2B H 0.3385 0.1183 0.4338 0.062 Uiso 1 1 calc R . .
H2C H 0.3978 0.2254 0.5019 0.062 Uiso 1 1 calc R . .
C3 C 0.3212(2) 0.05966(15) 0.54721(16) 0.0407(6) Uani 1 1 d . . .
H3A H 0.2450 0.0668 0.5518 0.061 Uiso 1 1 calc R . .
H3B H 0.3560 0.0472 0.5919 0.061 Uiso 1 1 calc R . .
H3C H 0.3110 0.0087 0.4893 0.061 Uiso 1 1 calc R . .
C4 C 0.40193(18) 0.14778(14) 0.56077(12) 0.0270(4) Uani 1 1 d . L .
C5 C 0.41006(17) 0.22703(13) 0.64992(12) 0.0238(4) Uani 1 1 d . . .
C6 C 0.52001(18) 0.28659(14) 0.71027(13) 0.0292(4) Uani 1 1 d . L .
H6 H 0.5869 0.2727 0.6952 0.035 Uiso 1 1 calc R . .
C7 C 0.53944(17) 0.36507(13) 0.79116(12) 0.0228(4) Uani 1 1 d . . .
C8 C 0.66384(17) 0.42380(13) 0.84545(12) 0.0226(4) Uani 1 1 d . L .
C9 C 0.68641(17) 0.48567(13) 0.93384(12) 0.0220(4) Uani 1 1 d . . .
H9 H 0.6231 0.4911 0.9573 0.026 Uiso 1 1 calc R L .
C10 C 0.80008(17) 0.53981(13) 0.98854(12) 0.0230(4) Uani 1 1 d . L .
C11 C 0.89258(17) 0.53069(14) 0.95319(13) 0.0279(4) Uani 1 1 d . . .
H11 H 0.9707 0.5661 0.9897 0.033 Uiso 1 1 calc R L .
C12 C 0.87092(19) 0.47035(16) 0.86542(14) 0.0335(5) Uani 1 1 d . L .
H12 H 0.9342 0.4651 0.8418 0.040 Uiso 1 1 calc R . .
C13 C 0.75751(18) 0.41752(15) 0.81162(13) 0.0293(4) Uani 1 1 d . . .
H13 H 0.7435 0.3768 0.7513 0.035 Uiso 1 1 calc R L .
C14 C 0.81818(17) 0.60430(13) 1.08348(12) 0.0224(4) Uani 1 1 d . . .
C15 C 0.92553(17) 0.67432(14) 1.13350(13) 0.0266(4) Uani 1 1 d . L .
H15 H 0.9816 0.6791 1.1044 0.032 Uiso 1 1 calc R . .
C16 C 0.95678(17) 0.73785(13) 1.22293(13) 0.0241(4) Uani 1 1 d . . .
C17 C 1.08053(18) 0.80810(14) 1.27100(14) 0.0296(4) Uani 1 1 d . L .
C18 C 1.0658(2) 0.90271(16) 1.30968(19) 0.0480(7) Uani 1 1 d . . .
H18A H 1.0168 0.9084 1.3480 0.072 Uiso 1 1 calc R L .
H18B H 1.0285 0.9108 1.2624 0.072 Uiso 1 1 calc R . .
H18C H 1.1426 0.9496 1.3434 0.072 Uiso 1 1 calc R . .
C19 C 1.1611(2) 0.79856(18) 1.21391(16) 0.0409(6) Uani 1 1 d . . .
H19A H 1.2382 0.8445 1.2493 0.061 Uiso 1 1 calc R L .
H19B H 1.1277 0.8076 1.1664 0.061 Uiso 1 1 calc R . .
H19C H 1.1689 0.7374 1.1895 0.061 Uiso 1 1 calc R . .
C20 C 1.1360(2) 0.79407(18) 1.34453(15) 0.0387(5) Uani 1 1 d . . .
H20A H 1.1467 0.7339 1.3194 0.058 Uiso 1 1 calc R L .
H20B H 1.0847 0.7979 1.3810 0.058 Uiso 1 1 calc R . .
H20C H 1.2120 0.8415 1.3802 0.058 Uiso 1 1 calc R . .
C21 C 0.4972(2) 0.01310(17) 0.15505(17) 0.0429(6) Uani 1 1 d . . .
H21A H 0.4881 -0.0521 0.1219 0.064 Uiso 1 1 calc R . .
H21B H 0.5800 0.0481 0.1867 0.064 Uiso 1 1 calc R . .
H21C H 0.4680 0.0328 0.1149 0.064 Uiso 1 1 calc R . .
C22 C 0.2974(2) -0.02219(15) 0.17130(16) 0.0400(5) Uani 1 1 d . . .
H22A H 0.2689 0.0012 0.1344 0.060 Uiso 1 1 calc R . .
H22B H 0.2537 -0.0136 0.2133 0.060 Uiso 1 1 calc R . .
H22C H 0.2862 -0.0873 0.1348 0.060 Uiso 1 1 calc R . .
C23 C 0.4702(3) -0.00569(16) 0.27939(16) 0.0421(6) Uani 1 1 d . . .
H23A H 0.4313 0.0094 0.3247 0.063 Uiso 1 1 calc R . .
H23B H 0.5549 0.0230 0.3067 0.063 Uiso 1 1 calc R . .
H23C H 0.4517 -0.0721 0.2446 0.063 Uiso 1 1 calc R . .
C24 C 0.4275(2) 0.02957(14) 0.22037(14) 0.0294(4) Uani 1 1 d . N .
C25 C 0.44487(18) 0.13297(14) 0.26898(13) 0.0255(4) Uani 1 1 d . . .
C26 C 0.52289(19) 0.19056(14) 0.35313(14) 0.0288(4) Uani 1 1 d . M .
H26 H 0.5588 0.1628 0.3805 0.035 Uiso 1 1 calc R . .
C27 C 0.55291(18) 0.28654(14) 0.40089(13) 0.0255(4) Uani 1 1 d . . .
C28 C 0.64747(18) 0.33861(14) 0.48731(13) 0.0252(4) Uani 1 1 d . M .
C29 C 0.64883(18) 0.42436(14) 0.55069(13) 0.0252(4) Uani 1 1 d . . .
H29 H 0.5877 0.4473 0.5395 0.030 Uiso 1 1 calc R M .
C30 C 0.73818(17) 0.47675(14) 0.62992(13) 0.0248(4) Uani 1 1 d . . .
C31 C 0.82802(19) 0.44215(15) 0.64462(14) 0.0294(4) Uani 1 1 d . . .
H31 H 0.8896 0.4768 0.6983 0.035 Uiso 1 1 calc R M .
C32 C 0.8279(2) 0.35811(16) 0.58183(14) 0.0327(5) Uani 1 1 d . M .
H32 H 0.8900 0.3358 0.5924 0.039 Uiso 1 1 calc R . .
C33 C 0.73857(19) 0.30629(15) 0.50383(14) 0.0302(4) Uani 1 1 d . . .
H33 H 0.7392 0.2484 0.4613 0.036 Uiso 1 1 calc R M .
C34 C 0.73716(18) 0.56952(14) 0.69545(13) 0.0249(4) Uani 1 1 d . . .
C35 C 0.83823(19) 0.63063(15) 0.76549(14) 0.0315(5) Uani 1 1 d . . .
H35 H 0.9047 0.6108 0.7687 0.038 Uiso 1 1 calc R . .
C36 C 0.84964(18) 0.71911(15) 0.83162(13) 0.0285(4) Uani 1 1 d . . .
C37 C 0.9644(2) 0.77643(16) 0.90794(15) 0.0386(5) Uani 1 1 d . A .
C38 C 1.0552(6) 0.7276(4) 0.9086(4) 0.0591(6) Uiso 0.50 1 d P A 1
H38A H 1.1227 0.7680 0.9609 0.089 Uiso 0.50 1 calc PR A 1
H38B H 1.0804 0.7117 0.8565 0.089 Uiso 0.50 1 calc PR A 1
H38C H 1.0205 0.6719 0.9088 0.089 Uiso 0.50 1 calc PR A 1
C39 C 0.9276(6) 0.7889(5) 0.9924(4) 0.0591(6) Uiso 0.50 1 d P A 1
H39A H 0.8897 0.7288 0.9835 0.089 Uiso 0.50 1 calc PR A 1
H39B H 0.8731 0.8242 1.0017 0.089 Uiso 0.50 1 calc PR A 1
H39C H 0.9974 0.8213 1.0436 0.089 Uiso 0.50 1 calc PR A 1
C40 C 1.0095(6) 0.8650(4) 0.9162(4) 0.0591(6) Uiso 0.50 1 d P A 1
H40A H 1.0787 0.9029 0.9677 0.089 Uiso 0.50 1 calc PR A 1
H40B H 0.9494 0.8950 0.9225 0.089 Uiso 0.50 1 calc PR A 1
H40C H 1.0308 0.8565 0.8640 0.089 Uiso 0.50 1 calc PR A 1
C38A C 1.0697(6) 0.7821(5) 0.8648(4) 0.0591(6) Uiso 0.50 1 d P A 2
H38D H 1.1440 0.8213 0.9112 0.089 Uiso 0.50 1 calc PR A 2
H38E H 1.0541 0.8077 0.8274 0.089 Uiso 0.50 1 calc PR A 2
H38F H 1.0743 0.7208 0.8298 0.089 Uiso 0.50 1 calc PR A 2
C39A C 0.9902(6) 0.7378(5) 0.9596(4) 0.0591(6) Uiso 0.50 1 d P A 2
H39D H 1.0626 0.7787 1.0076 0.089 Uiso 0.50 1 calc PR A 2
H39E H 1.0000 0.6787 0.9237 0.089 Uiso 0.50 1 calc PR A 2
H39F H 0.9260 0.7293 0.9834 0.089 Uiso 0.50 1 calc PR A 2
C40A C 0.9750(6) 0.8784(4) 0.9548(4) 0.0591(6) Uiso 0.50 1 d P A 2
H40D H 0.9182 0.8883 0.9872 0.089 Uiso 0.50 1 calc PR A 2
H40E H 0.9594 0.8970 0.9116 0.089 Uiso 0.50 1 calc PR A 2
H40F H 1.0541 0.9145 0.9953 0.089 Uiso 0.50 1 calc PR A 2
C41 C 0.1687(2) 0.44158(17) 0.72984(17) 0.0379(5) Uani 1 1 d . . .
H41 H 0.1186 0.4256 0.7585 0.046 Uiso 1 1 calc R B 3
C42 C 0.1474(2) 0.4995(2) 0.7009(2) 0.0504(7) Uani 1 1 d . K .
H42 H 0.0836 0.5222 0.7096 0.060 Uiso 1 1 calc R . .
C43 C 0.2192(2) 0.52463(18) 0.65900(18) 0.0431(6) Uani 1 1 d . . .
C44 C 0.3106(2) 0.48979(16) 0.64928(14) 0.0354(5) Uani 1 1 d . K .
H44 H 0.3630 0.5058 0.6219 0.042 Uiso 1 1 calc R . .
C45 C 0.32573(19) 0.43172(15) 0.67941(13) 0.0312(5) Uani 1 1 d . . .
H45 H 0.3888 0.4080 0.6713 0.037 Uiso 1 1 calc R C 3
C46 C 0.2008(6) 0.5972(5) 0.6365(4) 0.0524(8) Uiso 0.50 1 d PD F .
H46A H 0.2627 0.6554 0.6810 0.063 Uiso 0.50 1 calc PR D 1
H46B H 0.2164 0.5800 0.5802 0.063 Uiso 0.50 1 calc PR D 1
C46A C 0.1966(6) 0.5742(5) 0.6106(4) 0.0524(8) Uiso 0.50 1 d P G .
H46C H 0.2537 0.6366 0.6456 0.063 Uiso 0.50 1 calc PR E 3
H46D H 0.2148 0.5431 0.5552 0.063 Uiso 0.50 1 calc PR E 3
C47 C 0.0977(6) 0.6159(5) 0.6299(4) 0.0524(8) Uiso 0.50 1 d P F 1
H47A H 0.0334 0.5593 0.5883 0.079 Uiso 0.50 1 calc PR F 1
H47B H 0.1008 0.6594 0.6096 0.079 Uiso 0.50 1 calc PR F 1
H47C H 0.0850 0.6422 0.6871 0.079 Uiso 0.50 1 calc PR F 1
C47B C 0.1370(9) 0.6516(7) 0.6702(7) 0.0524(8) Uiso 0.30 1 d P F 2
H47D H 0.0549 0.6144 0.6501 0.079 Uiso 0.30 1 calc PR F 2
H47E H 0.1436 0.6961 0.6510 0.079 Uiso 0.30 1 calc PR F 2
H47F H 0.1660 0.6838 0.7340 0.079 Uiso 0.30 1 calc PR F 2
C47A C 0.0831(9) 0.5827(7) 0.5898(6) 0.0524(8) Uiso 0.20 1 d PD G 3
H47G H 0.0891 0.6331 0.5784 0.079 Uiso 0.20 1 calc PR G 3
H47H H 0.0521 0.5952 0.6390 0.079 Uiso 0.20 1 calc PR G 3
H47I H 0.0306 0.5258 0.5378 0.079 Uiso 0.20 1 calc PR G 3
C48 C 0.3311(2) 0.25227(16) 0.90454(15) 0.0389(5) Uani 1 1 d . H 3
H48 H 0.3666 0.3154 0.9468 0.047 Uiso 1 1 calc R H 3
C49 C 0.3151(2) 0.19104(17) 0.93356(15) 0.0431(6) Uani 1 1 d . H 3
H49 H 0.3397 0.2124 0.9942 0.052 Uiso 1 1 calc R H 3
C50 C 0.2630(2) 0.09852(15) 0.87383(15) 0.0330(5) Uani 1 1 d . H 3
C51 C 0.2341(2) 0.07333(15) 0.78705(15) 0.0348(5) Uani 1 1 d . H 3
H51 H 0.2009 0.0106 0.7433 0.042 Uiso 1 1 calc R H 3
C52 C 0.2528(2) 0.13814(15) 0.76350(14) 0.0331(5) Uani 1 1 d . H 3
H52 H 0.2314 0.1184 0.7031 0.040 Uiso 1 1 calc R H 3
C53 C 0.2340(2) 0.02792(17) 0.90008(16) 0.0410(6) Uani 1 1 d . H 3
H53A H 0.1514 0.0161 0.8996 0.049 Uiso 1 1 calc R H 3
H53B H 0.2407 -0.0297 0.8554 0.049 Uiso 1 1 calc R H 3
C54 C 0.3085(3) 0.0525(2) 0.98774(19) 0.0533(7) Uani 1 1 d . H 3
H54A H 0.3910 0.0680 0.9906 0.080 Uiso 1 1 calc R H 3
H54B H 0.2877 0.0005 0.9964 0.080 Uiso 1 1 calc R H 3
H54C H 0.2954 0.1051 1.0334 0.080 Uiso 1 1 calc R H 3
C55 C 0.2392(2) 0.31238(16) 0.40806(14) 0.0348(5) Uani 1 1 d . I 3
H55 H 0.2958 0.3715 0.4409 0.042 Uiso 1 1 calc R I 3
C56 C 0.1513(2) 0.29275(16) 0.44133(15) 0.0380(5) Uani 1 1 d . I 3
H56 H 0.1480 0.3382 0.4954 0.046 Uiso 1 1 calc R I 3
C57 C 0.0680(2) 0.20713(17) 0.39625(16) 0.0379(5) Uani 1 1 d . I 3
C58 C 0.0784(2) 0.14436(16) 0.31741(15) 0.0371(5) Uani 1 1 d . I 3
H58 H 0.0239 0.0844 0.2839 0.044 Uiso 1 1 calc R I 3
C59 C 0.1674(2) 0.16923(15) 0.28819(14) 0.0326(5) Uani 1 1 d . I 3
H59 H 0.1721 0.1252 0.2340 0.039 Uiso 1 1 calc R I 3
C60 C -0.0278(3) 0.1816(2) 0.4308(2) 0.0561(8) Uani 1 1 d . I 3
H60A H -0.0317 0.2378 0.4795 0.067 Uiso 1 1 calc R I 3
H60B H -0.1036 0.1524 0.3842 0.067 Uiso 1 1 calc R I 3
C61 C -0.0094(4) 0.1175(2) 0.4625(3) 0.0784(11) Uani 1 1 d . I 3
H61A H 0.0005 0.0637 0.4159 0.118 Uiso 1 1 calc R I 3
H61B H -0.0774 0.0984 0.4789 0.118 Uiso 1 1 calc R I 3
H61C H 0.0607 0.1486 0.5134 0.118 Uiso 1 1 calc R I 3
C62 C 0.47341(19) 0.37065(14) 0.16796(13) 0.0293(4) Uani 1 1 d . J 3
H62 H 0.4185 0.4023 0.1824 0.035 Uiso 1 1 calc R J 3
C63 C 0.5420(2) 0.38927(14) 0.12149(14) 0.0314(5) Uani 1 1 d . J 3
H63 H 0.5348 0.4335 0.1056 0.038 Uiso 1 1 calc R J 3
C64 C 0.6212(2) 0.34302(15) 0.09831(15) 0.0356(5) Uani 1 1 d . J 3
C65 C 0.6267(2) 0.27910(17) 0.12354(18) 0.0433(6) Uani 1 1 d . J 3
H65 H 0.6790 0.2450 0.1083 0.052 Uiso 1 1 calc R J 3
C66 C 0.5565(2) 0.26541(16) 0.17043(16) 0.0360(5) Uani 1 1 d . J 3
H66 H 0.5622 0.2217 0.1873 0.043 Uiso 1 1 calc R J 3
C67 C 0.6989(3) 0.36064(19) 0.04765(19) 0.0498(7) Uani 1 1 d . J 3
H67A H 0.7001 0.4193 0.0512 0.060 Uiso 1 1 calc R J 3
H67B H 0.7796 0.3666 0.0752 0.060 Uiso 1 1 calc R J 3
C68 C 0.6595(4) 0.2865(2) -0.0467(2) 0.0713(10) Uani 1 1 d . J 3
H68A H 0.6545 0.2277 -0.0508 0.107 Uiso 1 1 calc R J 3
H68B H 0.7158 0.2994 -0.0751 0.107 Uiso 1 1 calc R J 3
H68C H 0.5825 0.2841 -0.0758 0.107 Uiso 1 1 calc R J 3
N1 N 0.25631(15) 0.40689(12) 0.71959(11) 0.0271(4) Uani 1 1 d . K 3
N2 N 0.29948(15) 0.22766(12) 0.82089(11) 0.0294(4) Uani 1 1 d . H 3
N3 N 0.24827(16) 0.25228(12) 0.33195(11) 0.0299(4) Uani 1 1 d . I 3
N4 N 0.48028(15) 0.31037(11) 0.19366(11) 0.0275(4) Uani 1 1 d . J 3
O1 O 0.31305(12) 0.23417(9) 0.66139(9) 0.0273(3) Uani 1 1 d . L 3
O2 O 0.46116(12) 0.39112(9) 0.82312(9) 0.0257(3) Uani 1 1 d . L 3
O3 O 0.73301(12) 0.58971(9) 1.11131(8) 0.0244(3) Uani 1 1 d . . 3
O4 O 0.89070(12) 0.74222(9) 1.27000(9) 0.0265(3) Uani 1 1 d . . 3
O7 O 0.64178(12) 0.58609(9) 0.68039(9) 0.0277(3) Uani 1 1 d . . 3
O6 O 0.50916(13) 0.33422(10) 0.37686(9) 0.0286(3) Uani 1 1 d . M 3
O8 O 0.77109(13) 0.75646(10) 0.83464(9) 0.0296(3) Uani 1 1 d . . 3
O5 O 0.38862(13) 0.15949(9) 0.22468(9) 0.0282(3) Uani 1 1 d . N 3
Co1 Co 0.28612(2) 0.321874(18) 0.773014(16) 0.02293(7) Uani 1 1 d . . 3
Co2 Co 0.37187(2) 0.286040(18) 0.268296(17) 0.02518(8) Uani 1 1 d . . 3

loop_
_atom_site_aniso_label
_atom_site_aniso_U_11
_atom_site_aniso_U_22
_atom_site_aniso_U_33
_atom_site_aniso_U_23
_atom_site_aniso_U_13
_atom_site_aniso_U_12
C1 0.0309(12) 0.0377(12) 0.0268(11) 0.0015(9) 0.0091(9) 0.0131(10)
C2 0.0436(14) 0.0539(15) 0.0250(11) 0.0167(11) 0.0123(10) 0.0207(12)
C3 0.0421(14) 0.0259(11) 0.0352(12) 0.0040(10) 0.0105(10) 0.0040(10)
C4 0.0259(10) 0.0248(10) 0.0194(9) 0.0037(8) 0.0050(8) 0.0074(8)
C5 0.0256(10) 0.0222(9) 0.0205(9) 0.0082(8) 0.0082(8) 0.0075(8)
C6 0.0233(10) 0.0271(10) 0.0236(10) 0.0034(8) 0.0066(8) 0.0063(8)
C7 0.0216(9) 0.0222(9) 0.0206(9) 0.0086(8) 0.0068(7) 0.0046(8)
C8 0.0213(9) 0.0209(9) 0.0213(9) 0.0081(8) 0.0061(7) 0.0049(7)
C9 0.0201(9) 0.0209(9) 0.0222(9) 0.0086(8) 0.0077(7) 0.0057(7)
C10 0.0226(9) 0.0213(9) 0.0225(9) 0.0093(8) 0.0077(8) 0.0061(8)
C11 0.0174(9) 0.0313(11) 0.0263(10) 0.0101(9) 0.0057(8) 0.0036(8)
C12 0.0231(10) 0.0398(12) 0.0289(11) 0.0099(9) 0.0135(9) 0.0077(9)
C13 0.0272(11) 0.0299(11) 0.0220(10) 0.0067(8) 0.0099(8) 0.0064(9)
C14 0.0207(9) 0.0223(9) 0.0196(9) 0.0083(8) 0.0051(7) 0.0054(7)
C15 0.0206(10) 0.0279(10) 0.0235(10) 0.0096(8) 0.0068(8) 0.0010(8)
C16 0.0196(9) 0.0218(9) 0.0249(9) 0.0102(8) 0.0039(8) 0.0019(7)
C17 0.0219(10) 0.0263(10) 0.0280(10) 0.0089(9) 0.0031(8) -0.0004(8)
C18 0.0349(13) 0.0246(12) 0.0626(17) 0.0134(12) 0.0015(12) 0.0006(10)
C19 0.0252(11) 0.0447(14) 0.0396(13) 0.0188(11) 0.0075(10) -0.0056(10)
C20 0.0268(11) 0.0465(14) 0.0328(12) 0.0156(11) 0.0040(9) 0.0083(10)
C21 0.0551(16) 0.0344(13) 0.0444(14) 0.0172(11) 0.0282(12) 0.0211(12)
C22 0.0430(14) 0.0246(11) 0.0426(13) 0.0130(10) 0.0100(11) 0.0049(10)
C23 0.0599(16) 0.0272(11) 0.0379(13) 0.0158(10) 0.0110(12) 0.0167(11)
C24 0.0370(12) 0.0236(10) 0.0288(10) 0.0124(9) 0.0135(9) 0.0112(9)
C25 0.0265(10) 0.0244(10) 0.0289(10) 0.0138(8) 0.0144(8) 0.0086(8)
C26 0.0323(11) 0.0260(10) 0.0297(10) 0.0142(9) 0.0102(9) 0.0120(9)
C27 0.0252(10) 0.0263(10) 0.0258(10) 0.0125(8) 0.0115(8) 0.0087(8)
C28 0.0249(10) 0.0254(10) 0.0251(10) 0.0127(8) 0.0083(8) 0.0080(8)
C29 0.0240(10) 0.0247(10) 0.0281(10) 0.0135(8) 0.0083(8) 0.0096(8)
C30 0.0240(10) 0.0245(10) 0.0257(10) 0.0120(8) 0.0096(8) 0.0078(8)
C31 0.0270(11) 0.0323(11) 0.0271(10) 0.0139(9) 0.0064(8) 0.0111(9)
C32 0.0308(11) 0.0361(12) 0.0346(11) 0.0179(10) 0.0099(9) 0.0178(10)
C33 0.0334(11) 0.0273(10) 0.0301(11) 0.0120(9) 0.0121(9) 0.0149(9)
C34 0.0244(10) 0.0245(10) 0.0251(10) 0.0120(8) 0.0085(8) 0.0073(8)
C35 0.0245(10) 0.0318(11) 0.0304(11) 0.0102(9) 0.0042(9) 0.0115(9)
C36 0.0238(10) 0.0305(11) 0.0269(10) 0.0130(9) 0.0054(8) 0.0062(9)
C37 0.0292(12) 0.0326(12) 0.0343(12) 0.0074(10) -0.0025(9) 0.0066(10)
C41 0.0249(11) 0.0437(13) 0.0541(15) 0.0311(12) 0.0161(10) 0.0096(10)
C42 0.0277(12) 0.0620(17) 0.084(2) 0.0526(17) 0.0207(13) 0.0173(12)
C43 0.0280(12) 0.0489(15) 0.0535(15) 0.0344(13) 0.0038(11) 0.0011(11)
C44 0.0298(11) 0.0390(12) 0.0288(11) 0.0168(10) 0.0053(9) -0.0016(10)
C45 0.0270(11) 0.0319(11) 0.0257(10) 0.0101(9) 0.0076(8) 0.0037(9)
C48 0.0447(14) 0.0266(11) 0.0299(11) 0.0085(9) -0.0010(10) 0.0072(10)
C49 0.0576(16) 0.0360(13) 0.0262(11) 0.0130(10) 0.0022(11) 0.0130(12)
C50 0.0303(11) 0.0334(12) 0.0364(12) 0.0181(10) 0.0114(9) 0.0107(9)
C51 0.0369(12) 0.0259(11) 0.0320(11) 0.0091(9) 0.0115(10) 0.0053(9)
C52 0.0366(12) 0.0285(11) 0.0270(10) 0.0093(9) 0.0105(9) 0.0078(9)
C53 0.0471(14) 0.0391(13) 0.0414(13) 0.0228(11) 0.0172(11) 0.0138(11)
C54 0.0592(18) 0.0583(18) 0.0498(16) 0.0349(14) 0.0164(14) 0.0151(14)
C55 0.0361(12) 0.0287(11) 0.0296(11) 0.0102(9) 0.0057(9) 0.0063(9)
C56 0.0420(13) 0.0326(12) 0.0305(11) 0.0079(10) 0.0134(10) 0.0134(10)
C57 0.0327(12) 0.0376(12) 0.0387(12) 0.0136(10) 0.0151(10) 0.0135(10)
C58 0.0322(12) 0.0311(12) 0.0367(12) 0.0098(10) 0.0115(10) 0.0062(10)
C59 0.0353(12) 0.0271(11) 0.0283(11) 0.0086(9) 0.0108(9) 0.0092(9)
C60 0.0477(16) 0.0458(16) 0.0565(17) 0.0090(13) 0.0315(14) 0.0090(13)
C61 0.101(3) 0.062(2) 0.089(3) 0.037(2) 0.071(2) 0.026(2)
C62 0.0302(11) 0.0239(10) 0.0268(10) 0.0087(8) 0.0054(8) 0.0092(8)
C63 0.0382(12) 0.0218(10) 0.0277(10) 0.0103(8) 0.0060(9) 0.0063(9)
C64 0.0370(12) 0.0287(11) 0.0390(12) 0.0160(10) 0.0150(10) 0.0069(10)
C65 0.0417(14) 0.0395(13) 0.0649(17) 0.0319(13) 0.0295(13) 0.0205(11)
C66 0.0343(12) 0.0321(12) 0.0524(14) 0.0269(11) 0.0187(11) 0.0139(10)
C67 0.0564(17) 0.0466(15) 0.0657(18) 0.0359(14) 0.0372(15) 0.0200(13)
C68 0.109(3) 0.0531(18) 0.073(2) 0.0339(17) 0.063(2) 0.0318(19)
N1 0.0224(8) 0.0257(9) 0.0248(8) 0.0095(7) 0.0050(7) 0.0016(7)
N2 0.0251(9) 0.0265(9) 0.0282(9) 0.0093(7) 0.0063(7) 0.0056(7)
N3 0.0311(10) 0.0281(9) 0.0279(9) 0.0131(8) 0.0072(7) 0.0091(8)
N4 0.0254(9) 0.0225(8) 0.0287(9) 0.0105(7) 0.0059(7) 0.0047(7)
O1 0.0227(7) 0.0251(7) 0.0225(7) 0.0047(6) 0.0073(6) 0.0035(6)
O2 0.0203(7) 0.0236(7) 0.0225(7) 0.0044(6) 0.0070(5) 0.0038(6)
O3 0.0194(7) 0.0225(7) 0.0216(7) 0.0055(6) 0.0071(5) 0.0016(5)
O4 0.0219(7) 0.0252(7) 0.0222(7) 0.0071(6) 0.0054(6) 0.0014(6)
O7 0.0241(7) 0.0238(7) 0.0305(7) 0.0107(6) 0.0055(6) 0.0087(6)
O6 0.0284(8) 0.0237(7) 0.0295(7) 0.0111(6) 0.0052(6) 0.0093(6)
O8 0.0264(7) 0.0268(7) 0.0281(7) 0.0098(6) 0.0052(6) 0.0074(6)
O5 0.0302(8) 0.0235(7) 0.0273(7) 0.0109(6) 0.0075(6) 0.0079(6)
Co1 0.01890(13) 0.02092(14) 0.02021(13) 0.00514(11) 0.00623(10) 0.00254(10)
Co2 0.02452(15) 0.02120(14) 0.02548(14) 0.00940(11) 0.00534(11) 0.00720(11)

loop_
_atom_type_symbol
_atom_type_description
_atom_type_scat_dispersion_real
_atom_type_scat_dispersion_imag
_atom_type_scat_source
C C 0.0033 0.0016 'International Tables Vol C Tables 4.2.6.8 and 6.1.1.4'
H H 0.0000 0.0000 'International Tables Vol C Tables 4.2.6.8 and 6.1.1.4'
N N 0.0061 0.0033 'International Tables Vol C Tables 4.2.6.8 and 6.1.1.4'
O O 0.0106 0.0060 'International Tables Vol C Tables 4.2.6.8 and 6.1.1.4'
Co Co 0.3494 0.9721 'International Tables Vol C Tables 4.2.6.8 and 6.1.1.4'

loop_
_geom_angle_atom_site_label_1
_geom_angle_atom_site_label_2
_geom_angle_atom_site_label_3
_geom_angle
_geom_angle_site_symmetry_1
_geom_angle_site_symmetry_3
_geom_angle_publ_flag
C4 C1 H1A 109.5 . . ?
C4 C1 H1B 109.5 . . ?
H1A C1 H1B 109.5 . . ?
C4 C1 H1C 109.5 . . ?
H1A C1 H1C 109.5 . . ?
H1B C1 H1C 109.5 . . ?
C4 C2 H2A 109.5 . . ?
C4 C2 H2B 109.5 . . ?
H2A C2 H2B 109.5 . . ?
C4 C2 H2C 109.5 . . ?
H2A C2 H2C 109.5 . . ?
H2B C2 H2C 109.5 . . ?
C4 C3 H3A 109.5 . . ?
C4 C3 H3B 109.5 . . ?
H3A C3 H3B 109.5 . . ?
C4 C3 H3C 109.5 . . ?
H3A C3 H3C 109.5 . . ?
H3B C3 H3C 109.5 . . ?
C2 C4 C1 109.18(19) . . ?
C2 C4 C3 109.66(19) . . ?
C1 C4 C3 108.83(19) . . ?
C2 C4 C5 106.73(17) . . ?
C1 C4 C5 114.34(17) . . ?
C3 C4 C5 108.04(17) . . ?
O1 C5 C6 124.98(18) . . ?
O1 C5 C4 115.08(17) . . ?
C6 C5 C4 119.91(17) . . ?
C5 C6 C7 125.50(19) . . ?
C5 C6 H6 117.2 . . ?
C7 C6 H6 117.2 . . ?
O2 C7 C6 125.65(18) . . ?
O2 C7 C8 116.21(16) . . ?
C6 C7 C8 118.14(17) . . ?
C13 C8 C9 118.66(18) . . ?
C13 C8 C7 122.86(17) . . ?
C9 C8 C7 118.46(17) . . ?
C8 C9 C10 121.43(18) . . ?
C8 C9 H9 119.3 . . ?
C10 C9 H9 119.3 . . ?
C9 C10 C11 118.66(18) . . ?
C9 C10 C14 118.60(17) . . ?
C11 C10 C14 122.73(18) . . ?
C12 C11 C10 120.31(19) . . ?
C12 C11 H11 119.8 . . ?
C10 C11 H11 119.8 . . ?
C11 C12 C13 120.46(19) . . ?
C11 C12 H12 119.8 . . ?
C13 C12 H12 119.8 . . ?
C12 C13 C8 120.46(18) . . ?
C12 C13 H13 119.8 . . ?
C8 C13 H13 119.8 . . ?
O3 C14 C15 125.53(17) . . ?
O3 C14 C10 115.88(17) . . ?
C15 C14 C10 118.59(17) . . ?
C16 C15 C14 125.31(18) . . ?
C16 C15 H15 117.3 . . ?
C14 C15 H15 117.3 . . ?
O4 C16 C15 124.87(18) . . ?
O4 C16 C17 115.24(17) . . ?
C15 C16 C17 119.88(18) . . ?
C18 C17 C19 110.7(2) . . ?
C18 C17 C20 109.8(2) . . ?
C19 C17 C20 107.81(19) . . ?
C18 C17 C16 106.87(18) . . ?
C19 C17 C16 114.43(17) . . ?
C20 C17 C16 107.13(18) . . ?
C17 C18 H18A 109.5 . . ?
C17 C18 H18B 109.5 . . ?
H18A C18 H18B 109.5 . . ?
C17 C18 H18C 109.5 . . ?
H18A C18 H18C 109.5 . . ?
H18B C18 H18C 109.5 . . ?
C17 C19 H19A 109.5 . . ?
C17 C19 H19B 109.5 . . ?
H19A C19 H19B 109.5 . . ?
C17 C19 H19C 109.5 . . ?
H19A C19 H19C 109.5 . . ?
H19B C19 H19C 109.5 . . ?
C17 C20 H20A 109.5 . . ?
C17 C20 H20B 109.5 . . ?
H20A C20 H20B 109.5 . . ?
C17 C20 H20C 109.5 . . ?
H20A C20 H20C 109.5 . . ?
H20B C20 H20C 109.5 . . ?
C24 C21 H21A 109.5 . . ?
C24 C21 H21B 109.5 . . ?
H21A C21 H21B 109.5 . . ?
C24 C21 H21C 109.5 . . ?
H21A C21 H21C 109.5 . . ?
H21B C21 H21C 109.5 . . ?
C24 C22 H22A 109.5 . . ?
C24 C22 H22B 109.5 . . ?
H22A C22 H22B 109.5 . . ?
C24 C22 H22C 109.5 . . ?
H22A C22 H22C 109.5 . . ?
H22B C22 H22C 109.5 . . ?
C24 C23 H23A 109.5 . . ?
C24 C23 H23B 109.5 . . ?
H23A C23 H23B 109.5 . . ?
C24 C23 H23C 109.5 . . ?
H23A C23 H23C 109.5 . . ?
H23B C23 H23C 109.5 . . ?
C23 C24 C22 109.1(2) . . ?
C23 C24 C21 108.7(2) . . ?
C22 C24 C21 109.78(19) . . ?
C23 C24 C25 114.23(18) . . ?
C22 C24 C25 108.63(18) . . ?
C21 C24 C25 106.34(17) . . ?
O5 C25 C26 124.67(19) . . ?
O5 C25 C24 114.65(18) . . ?
C26 C25 C24 120.56(18) . . ?
C25 C26 C27 125.5(2) . . ?
C25 C26 H26 117.2 . . ?
C27 C26 H26 117.2 . . ?
O6 C27 C26 125.85(19) . . ?
O6 C27 C28 115.82(18) . . ?
C26 C27 C28 118.32(18) . . ?
C33 C28 C29 118.90(19) . . ?
C33 C28 C27 121.50(18) . . ?
C29 C28 C27 119.46(18) . . ?
C30 C29 C28 121.22(19) . . ?
C30 C29 H29 119.4 . . ?
C28 C29 H29 119.4 . . ?
C29 C30 C31 118.44(18) . . ?
C29 C30 C34 119.29(18) . . ?
C31 C30 C34 122.24(18) . . ?
C32 C31 C30 120.6(2) . . ?
C32 C31 H31 119.7 . . ?
C30 C31 H31 119.7 . . ?
C33 C32 C31 120.6(2) . . ?
C33 C32 H32 119.7 . . ?
C31 C32 H32 119.7 . . ?
C32 C33 C28 120.24(19) . . ?
C32 C33 H33 119.9 . . ?
C28 C33 H33 119.9 . . ?
O7 C34 C35 125.19(19) . . ?
O7 C34 C30 115.37(17) . . ?
C35 C34 C30 119.43(18) . . ?
C34 C35 C36 125.6(2) . . ?
C34 C35 H35 117.2 . . ?
C36 C35 H35 117.2 . . ?
O8 C36 C35 124.81(19) . . ?
O8 C36 C37 115.56(19) . . ?
C35 C36 C37 119.63(19) . . ?
C39A C37 C40 135.2(4) . . ?
C39A C37 C38 52.2(4) . . ?
C40 C37 C38 114.3(4) . . ?
C39A C37 C40A 118.0(4) . . ?
C38 C37 C40A 131.7(4) . . ?
C39A C37 C36 114.1(3) . . ?
C40 C37 C36 109.9(3) . . ?
C38 C37 C36 115.4(3) . . ?
C40A C37 C36 110.9(3) . . ?
C39A C37 C39 50.5(3) . . ?
C40 C37 C39 110.1(4) . . ?
C38 C37 C39 101.7(4) . . ?
C40A C37 C39 78.7(4) . . ?
C36 C37 C39 104.6(3) . . ?
C39A C37 C38A 107.0(4) . . ?
C40 C37 C38A 67.0(4) . . ?
C38 C37 C38A 56.3(3) . . ?
C40A C37 C38A 98.2(4) . . ?
C36 C37 C38A 106.7(3) . . ?
C39 C37 C38A 147.4(4) . . ?
C37 C38 H38A 109.5 . . ?
C37 C38 H38B 109.5 . . ?
C37 C38 H38C 109.5 . . ?
C37 C39 H39A 109.5 . . ?
C37 C39 H39B 109.5 . . ?
C37 C39 H39C 109.5 . . ?
C37 C40 H40A 109.5 . . ?
C37 C40 H40B 109.5 . . ?
C37 C40 H40C 109.5 . . ?
C37 C38A H38D 109.5 . . ?
C37 C38A H38E 109.5 . . ?
H38D C38A H38E 109.5 . . ?
C37 C38A H38F 109.5 . . ?
H38D C38A H38F 109.5 . . ?
H38E C38A H38F 109.5 . . ?
C37 C39A H39D 109.5 . . ?
C37 C39A H39E 109.5 . . ?
H39D C39A H39E 109.5 . . ?
C37 C39A H39F 109.5 . . ?
H39D C39A H39F 109.5 . . ?
H39E C39A H39F 109.5 . . ?
C37 C40A H40D 109.5 . . ?
C37 C40A H40E 109.5 . . ?
H40D C40A H40E 109.5 . . ?
C37 C40A H40F 109.5 . . ?
H40D C40A H40F 109.5 . . ?
H40E C40A H40F 109.5 . . ?
N1 C41 C42 123.3(2) . . ?
N1 C41 H41 118.4 . . ?
C42 C41 H41 118.4 . . ?
C41 C42 C43 119.9(2) . . ?
C41 C42 H42 120.0 . . ?
C43 C42 H42 120.0 . . ?
C44 C43 C42 116.9(2) . . ?
C44 C43 C46A 116.0(3) . . ?
C42 C43 C46A 126.4(3) . . ?
C44 C43 C46 124.3(3) . . ?
C42 C43 C46 118.4(3) . . ?
C45 C44 C43 119.7(2) . . ?
C45 C44 H44 120.1 . . ?
C43 C44 H44 120.1 . . ?
N1 C45 C44 123.6(2) . . ?
N1 C45 H45 118.2 . . ?
C44 C45 H45 118.2 . . ?
C47B C46 C43 123.9(7) . . ?
C47 C46 C43 122.0(6) . . ?
C47B C46 H46A 78.5 . . ?
C47 C46 H46A 106.8 . . ?
C43 C46 H46A 106.8 . . ?
C47B C46 H46B 125.5 . . ?
C47 C46 H46B 106.8 . . ?
C43 C46 H46B 106.8 . . ?
H46A C46 H46B 106.7 . . ?
C47A C46A C43 119.5(8) . . ?
C47A C46A H46C 107.4 . . ?
C43 C46A H46C 107.4 . . ?
C47A C46A H46D 107.4 . . ?
C43 C46A H46D 107.4 . . ?
H46C C46A H46D 107.0 . . ?
C46 C47 H47A 109.5 . . ?
C46 C47 H47B 109.5 . . ?
C46 C47 H47C 109.5 . . ?
C46 C47B H47D 109.5 . . ?
C46 C47B H47E 109.5 . . ?
H47D C47B H47E 109.5 . . ?
C46 C47B H47F 109.5 . . ?
H47D C47B H47F 109.5 . . ?
H47E C47B H47F 109.5 . . ?
C46A C47A H47G 109.5 . . ?
C46A C47A H47H 109.5 . . ?
C46A C47A H47I 109.5 . . ?
N2 C48 C49 123.6(2) . . ?
N2 C48 H48 118.2 . . ?
C49 C48 H48 118.2 . . ?
C48 C49 C50 119.8(2) . . ?
C48 C49 H49 120.1 . . ?
C50 C49 H49 120.1 . . ?
C51 C50 C49 116.2(2) . . ?
C51 C50 C53 120.6(2) . . ?
C49 C50 C53 123.2(2) . . ?
C52 C51 C50 120.5(2) . . ?
C52 C51 H51 119.8 . . ?
C50 C51 H51 119.8 . . ?
N2 C52 C51 123.5(2) . . ?
N2 C52 H52 118.2 . . ?
C51 C52 H52 118.2 . . ?
C54 C53 C50 115.7(2) . . ?
C54 C53 H53A 108.4 . . ?
C50 C53 H53A 108.4 . . ?
C54 C53 H53B 108.4 . . ?
C50 C53 H53B 108.4 . . ?
H53A C53 H53B 107.4 . . ?
N3 C55 C56 123.2(2) . . ?
N3 C55 H55 118.4 . . ?
C56 C55 H55 118.4 . . ?
C55 C56 C57 120.3(2) . . ?
C55 C56 H56 119.9 . . ?
C57 C56 H56 119.9 . . ?
C56 C57 C58 116.4(2) . . ?
C56 C57 C60 122.3(2) . . ?
C58 C57 C60 121.3(2) . . ?
C59 C58 C57 119.9(2) . . ?
C59 C58 H58 120.0 . . ?
C57 C58 H58 120.0 . . ?
N3 C59 C58 123.6(2) . . ?
N3 C59 H59 118.2 . . ?
C58 C59 H59 118.2 . . ?
C61 C60 C57 112.8(2) . . ?
C61 C60 H60A 109.0 . . ?
C57 C60 H60A 109.0 . . ?
C61 C60 H60B 109.0 . . ?
C57 C60 H60B 109.0 . . ?
H60A C60 H60B 107.8 . . ?
N4 C62 C63 123.4(2) . . ?
N4 C62 H62 118.3 . . ?
C63 C62 H62 118.3 . . ?
C62 C63 C64 119.4(2) . . ?
C62 C63 H63 120.3 . . ?
C64 C63 H63 120.3 . . ?
C63 C64 C65 117.1(2) . . ?
C63 C64 C67 121.8(2) . . ?
C65 C64 C67 121.1(2) . . ?
C66 C65 C64 119.8(2) . . ?
C66 C65 H65 120.1 . . ?
C64 C65 H65 120.1 . . ?
N4 C66 C65 123.4(2) . . ?
N4 C66 H66 118.3 . . ?
C65 C66 H66 118.3 . . ?
C68 C67 C64 113.1(2) . . ?
C68 C67 H67A 108.9 . . ?
C64 C67 H67A 108.9 . . ?
C68 C67 H67B 108.9 . . ?
C64 C67 H67B 108.9 . . ?
H67A C67 H67B 107.8 . . ?
C41 N1 C45 116.5(2) . . ?
C41 N1 Co1 119.97(15) . . ?
C45 N1 Co1 123.40(15) . . ?
C48 N2 C52 116.3(2) . . ?
C48 N2 Co1 124.56(15) . . ?
C52 N2 Co1 117.94(15) . . ?
C55 N3 C59 116.53(19) . . ?
C55 N3 Co2 124.26(15) . . ?
C59 N3 Co2 118.77(14) . . ?
C66 N4 C62 116.76(19) . . ?
C66 N4 Co2 121.72(15) . . ?
C62 N4 Co2 121.52(14) . . ?
C5 O1 Co1 127.04(13) . . ?
C7 O2 Co1 126.37(12) . . ?
C14 O3 Co1 125.77(12) . 2_667 ?
C16 O4 Co1 126.41(12) . 2_667 ?
C34 O7 Co2 124.03(13) . 2_666 ?
C27 O6 Co2 126.16(13) . . ?
C36 O8 Co2 124.75(13) . 2_666 ?
C25 O5 Co2 127.02(13) . . ?
O1 Co1 O2 89.03(5) . . ?
O1 Co1 O3 177.07(6) . 2_667 ?
O2 Co1 O3 88.63(5) . 2_667 ?
O1 Co1 O4 94.53(6) . 2_667 ?
O2 Co1 O4 176.44(5) . 2_667 ?
O3 Co1 O4 87.81(5) 2_667 2_667 ?
O1 Co1 N1 90.11(6) . . ?
O2 Co1 N1 91.13(6) . . ?
O3 Co1 N1 91.69(6) 2_667 . ?
O4 Co1 N1 89.05(6) 2_667 . ?
O1 Co1 N2 89.31(6) . . ?
O2 Co1 N2 94.11(6) . . ?
O3 Co1 N2 89.11(6) 2_667 . ?
O4 Co1 N2 85.76(6) 2_667 . ?
N1 Co1 N2 174.72(7) . . ?
O7 Co2 O5 176.41(6) 2_666 . ?
O7 Co2 O8 88.39(6) 2_666 2_666 ?
O5 Co2 O8 94.48(6) . 2_666 ?
O7 Co2 O6 88.46(6) 2_666 . ?
O5 Co2 O6 88.58(6) . . ?
O8 Co2 O6 175.94(6) 2_666 . ?
O7 Co2 N4 92.25(6) 2_666 . ?
O5 Co2 N4 90.00(6) . . ?
O8 Co2 N4 88.13(6) 2_666 . ?
O6 Co2 N4 94.56(6) . . ?
O7 Co2 N3 89.62(6) 2_666 . ?
O5 Co2 N3 88.39(6) . . ?
O8 Co2 N3 86.69(6) 2_666 . ?
O6 Co2 N3 90.72(6) . . ?
N4 Co2 N3 174.44(7) . . ?

loop_
_geom_bond_atom_site_label_1
_geom_bond_atom_site_label_2
_geom_bond_distance
_geom_bond_site_symmetry_2
_geom_bond_publ_flag
C1 C4 1.530(3) . ?
C1 H1A 0.9800 . ?
C1 H1B 0.9800 . ?
C1 H1C 0.9800 . ?
C2 C4 1.528(3) . ?
C2 H2A 0.9800 . ?
C2 H2B 0.9800 . ?
C2 H2C 0.9800 . ?
C3 C4 1.535(3) . ?
C3 H3A 0.9800 . ?
C3 H3B 0.9800 . ?
C3 H3C 0.9800 . ?
C4 C5 1.539(3) . ?
C5 O1 1.264(2) . ?
C5 C6 1.405(3) . ?
C6 C7 1.408(3) . ?
C6 H6 0.9500 . ?
C7 O2 1.262(2) . ?
C7 C8 1.507(3) . ?
C8 C13 1.394(3) . ?
C8 C9 1.395(3) . ?
C9 C10 1.396(3) . ?
C9 H9 0.9500 . ?
C10 C11 1.399(3) . ?
C10 C14 1.505(3) . ?
C11 C12 1.383(3) . ?
C11 H11 0.9500 . ?
C12 C13 1.387(3) . ?
C12 H12 0.9500 . ?
C13 H13 0.9500 . ?
C14 O3 1.268(2) . ?
C14 C15 1.403(3) . ?
C15 C16 1.402(3) . ?
C15 H15 0.9500 . ?
C16 O4 1.264(2) . ?
C16 C17 1.541(3) . ?
C17 C18 1.530(3) . ?
C17 C19 1.530(3) . ?
C17 C20 1.531(3) . ?
C18 H18A 0.9800 . ?
C18 H18B 0.9800 . ?
C18 H18C 0.9800 . ?
C19 H19A 0.9800 . ?
C19 H19B 0.9800 . ?
C19 H19C 0.9800 . ?
C20 H20A 0.9800 . ?
C20 H20B 0.9800 . ?
C20 H20C 0.9800 . ?
C21 C24 1.535(3) . ?
C21 H21A 0.9800 . ?
C21 H21B 0.9800 . ?
C21 H21C 0.9800 . ?
C22 C24 1.531(3) . ?
C22 H22A 0.9800 . ?
C22 H22B 0.9800 . ?
C22 H22C 0.9800 . ?
C23 C24 1.526(3) . ?
C23 H23A 0.9800 . ?
C23 H23B 0.9800 . ?
C23 H23C 0.9800 . ?
C24 C25 1.545(3) . ?
C25 O5 1.267(2) . ?
C25 C26 1.396(3) . ?
C26 C27 1.411(3) . ?
C26 H26 0.9500 . ?
C27 O6 1.262(2) . ?
C27 C28 1.504(3) . ?
C28 C33 1.394(3) . ?
C28 C29 1.399(3) . ?
C29 C30 1.394(3) . ?
C29 H29 0.9500 . ?
C30 C31 1.399(3) . ?
C30 C34 1.507(3) . ?
C31 C32 1.381(3) . ?
C31 H31 0.9500 . ?
C32 C33 1.381(3) . ?
C32 H32 0.9500 . ?
C33 H33 0.9500 . ?
C34 O7 1.273(2) . ?
C34 C35 1.401(3) . ?
C35 C36 1.411(3) . ?
C35 H35 0.9500 . ?
C36 O8 1.261(3) . ?
C36 C37 1.543(3) . ?
C37 C39A 1.409(7) . ?
C37 C40 1.456(7) . ?
C37 C38 1.532(7) . ?
C37 C40A 1.540(7) . ?
C37 C39 1.603(7) . ?
C37 C38A 1.633(7) . ?
C38 H38A 0.9800 . ?
C38 H38B 0.9800 . ?
C38 H38C 0.9800 . ?
C39 H39A 0.9800 . ?
C39 H39B 0.9800 . ?
C39 H39C 0.9800 . ?
C40 H40A 0.9800 . ?
C40 H40B 0.9800 . ?
C40 H40C 0.9800 . ?
C38A H38D 0.9800 . ?
C38A H38E 0.9800 . ?
C38A H38F 0.9800 . ?
C39A H39D 0.9800 . ?
C39A H39E 0.9800 . ?
C39A H39F 0.9800 . ?
C40A H40D 0.9800 . ?
C40A H40E 0.9800 . ?
C40A H40F 0.9800 . ?
C41 N1 1.334(3) . ?
C41 C42 1.379(3) . ?
C41 H41 0.9500 . ?
C42 C43 1.388(4) . ?
C42 H42 0.9500 . ?
C43 C44 1.379(4) . ?
C43 C46A 1.514(7) . ?
C43 C46 1.538(7) . ?
C44 C45 1.378(3) . ?
C44 H44 0.9500 . ?
C45 N1 1.342(3) . ?
C45 H45 0.9500 . ?
C46 C47B 1.347(12) . ?
C46 C47 1.365(10) . ?
C46 H46A 0.9900 . ?
C46 H46B 0.9900 . ?
C46A C47A 1.433(14) . ?
C46A H46C 0.9900 . ?
C46A H46D 0.9900 . ?
C47 H47A 0.9800 . ?
C47 H47B 0.9800 . ?
C47 H47C 0.9800 . ?
C47B H47D 0.9800 . ?
C47B H47E 0.9800 . ?
C47B H47F 0.9800 . ?
C47A H47G 0.9800 . ?
C47A H47H 0.9800 . ?
C47A H47I 0.9800 . ?
C48 N2 1.328(3) . ?
C48 C49 1.384(3) . ?
C48 H48 0.9500 . ?
C49 C50 1.386(3) . ?
C49 H49 0.9500 . ?
C50 C51 1.379(3) . ?
C50 C53 1.511(3) . ?
C51 C52 1.371(3) . ?
C51 H51 0.9500 . ?
C52 N2 1.336(3) . ?
C52 H52 0.9500 . ?
C53 C54 1.501(4) . ?
C53 H53A 0.9900 . ?
C53 H53B 0.9900 . ?
C54 H54A 0.9800 . ?
C54 H54B 0.9800 . ?
C54 H54C 0.9800 . ?
C55 N3 1.337(3) . ?
C55 C56 1.383(3) . ?
C55 H55 0.9500 . ?
C56 C57 1.383(3) . ?
C56 H56 0.9500 . ?
C57 C58 1.393(3) . ?
C57 C60 1.509(4) . ?
C58 C59 1.373(3) . ?
C58 H58 0.9500 . ?
C59 N3 1.342(3) . ?
C59 H59 0.9500 . ?
C60 C61 1.505(5) . ?
C60 H60A 0.9900 . ?
C60 H60B 0.9900 . ?
C61 H61A 0.9800 . ?
C61 H61B 0.9800 . ?
C61 H61C 0.9800 . ?
C62 N4 1.339(3) . ?
C62 C63 1.383(3) . ?
C62 H62 0.9500 . ?
C63 C64 1.384(3) . ?
C63 H63 0.9500 . ?
C64 C65 1.391(3) . ?
C64 C67 1.514(3) . ?
C65 C66 1.372(3) . ?
C65 H65 0.9500 . ?
C66 N4 1.339(3) . ?
C66 H66 0.9500 . ?
C67 C68 1.504(4) . ?
C67 H67A 0.9900 . ?
C67 H67B 0.9900 . ?
C68 H68A 0.9800 . ?
C68 H68B 0.9800 . ?
C68 H68C 0.9800 . ?
N1 Co1 2.1596(18) . ?
N2 Co1 2.1974(19) . ?
N3 Co2 2.2030(19) . ?
N4 Co2 2.1699(18) . ?
O1 Co1 2.0340(14) . ?
O2 Co1 2.0412(14) . ?
O3 Co1 2.0439(13) 2_667 ?
O4 Co1 2.0493(14) 2_667 ?
O7 Co2 2.0374(14) 2_666 ?
O6 Co2 2.0424(14) . ?
O8 Co2 2.0424(15) 2_666 ?
O5 Co2 2.0394(14) . ?
Co1 O3 2.0439(13) 2_667 ?
Co1 O4 2.0493(14) 2_667 ?
Co2 O7 2.0374(14) 2_666 ?
Co2 O8 2.0424(15) 2_666 ?

loop_
_geom_torsion_atom_site_label_1
_geom_torsion_atom_site_label_2
_geom_torsion_atom_site_label_3
_geom_torsion_atom_site_label_4
_geom_torsion
_geom_torsion_site_symmetry_1
_geom_torsion_site_symmetry_2
_geom_torsion_site_symmetry_3
_geom_torsion_site_symmetry_4
_geom_torsion_publ_flag
C2 C4 C5 O1 64.5(2) . . . . ?
C1 C4 C5 O1 -174.68(19) . . . . ?
C3 C4 C5 O1 -53.4(2) . . . . ?
C2 C4 C5 C6 -113.5(2) . . . . ?
C1 C4 C5 C6 7.3(3) . . . . ?
C3 C4 C5 C6 128.6(2) . . . . ?
O1 C5 C6 C7 -2.5(4) . . . . ?
C4 C5 C6 C7 175.3(2) . . . . ?
C5 C6 C7 O2 3.5(4) . . . . ?
C5 C6 C7 C8 -176.8(2) . . . . ?
O2 C7 C8 C13 -164.15(19) . . . . ?
C6 C7 C8 C13 16.1(3) . . . . ?
O2 C7 C8 C9 17.3(3) . . . . ?
C6 C7 C8 C9 -162.45(19) . . . . ?
C13 C8 C9 C10 -0.9(3) . . . . ?
C7 C8 C9 C10 177.68(18) . . . . ?
C8 C9 C10 C11 -0.4(3) . . . . ?
C8 C9 C10 C14 -179.27(18) . . . . ?
C9 C10 C11 C12 1.2(3) . . . . ?
C14 C10 C11 C12 -180.0(2) . . . . ?
C10 C11 C12 C13 -0.7(4) . . . . ?
C11 C12 C13 C8 -0.7(4) . . . . ?
C9 C8 C13 C12 1.5(3) . . . . ?
C7 C8 C13 C12 -177.1(2) . . . . ?
C9 C10 C14 O3 16.1(3) . . . . ?
C11 C10 C14 O3 -162.67(19) . . . . ?
C9 C10 C14 C15 -163.99(19) . . . . ?
C11 C10 C14 C15 17.2(3) . . . . ?
O3 C14 C15 C16 1.8(3) . . . . ?
C10 C14 C15 C16 -178.04(19) . . . . ?
C14 C15 C16 O4 -2.3(4) . . . . ?
C14 C15 C16 C17 176.6(2) . . . . ?
O4 C16 C17 C18 -60.0(2) . . . . ?
C15 C16 C17 C18 121.0(2) . . . . ?
O4 C16 C17 C19 177.05(19) . . . . ?
C15 C16 C17 C19 -2.0(3) . . . . ?
O4 C16 C17 C20 57.6(2) . . . . ?
C15 C16 C17 C20 -121.4(2) . . . . ?
C23 C24 C25 O5 -165.8(2) . . . . ?
C22 C24 C25 O5 -43.8(2) . . . . ?
C21 C24 C25 O5 74.3(2) . . . . ?
C23 C24 C25 C26 17.8(3) . . . . ?
C22 C24 C25 C26 139.9(2) . . . . ?
C21 C24 C25 C26 -102.0(2) . . . . ?
O5 C25 C26 C27 -1.4(3) . . . . ?
C24 C25 C26 C27 174.6(2) . . . . ?
C25 C26 C27 O6 4.2(4) . . . . ?
C25 C26 C27 C28 -174.07(19) . . . . ?
O6 C27 C28 C33 -148.8(2) . . . . ?
C26 C27 C28 C33 29.7(3) . . . . ?
O6 C27 C28 C29 26.9(3) . . . . ?
C26 C27 C28 C29 -154.7(2) . . . . ?
C33 C28 C29 C30 -1.0(3) . . . . ?
C27 C28 C29 C30 -176.79(18) . . . . ?
C28 C29 C30 C31 0.8(3) . . . . ?
C28 C29 C30 C34 178.79(18) . . . . ?
C29 C30 C31 C32 0.1(3) . . . . ?
C34 C30 C31 C32 -177.8(2) . . . . ?
C30 C31 C32 C33 -0.7(3) . . . . ?
C31 C32 C33 C28 0.4(3) . . . . ?
C29 C28 C33 C32 0.5(3) . . . . ?
C27 C28 C33 C32 176.1(2) . . . . ?
C29 C30 C34 O7 13.2(3) . . . . ?
C31 C30 C34 O7 -168.87(19) . . . . ?
C29 C30 C34 C35 -165.5(2) . . . . ?
C31 C30 C34 C35 12.4(3) . . . . ?
O7 C34 C35 C36 1.8(4) . . . . ?
C30 C34 C35 C36 -179.7(2) . . . . ?
C34 C35 C36 O8 -2.8(4) . . . . ?
C34 C35 C36 C37 176.2(2) . . . . ?
O8 C36 C37 C39A 116.6(4) . . . . ?
C35 C36 C37 C39A -62.5(4) . . . . ?
O8 C36 C37 C40 -54.4(4) . . . . ?
C35 C36 C37 C40 126.5(4) . . . . ?
O8 C36 C37 C38 174.5(3) . . . . ?
C35 C36 C37 C38 -4.6(4) . . . . ?
O8 C36 C37 C40A -19.6(4) . . . . ?
C35 C36 C37 C40A 161.4(3) . . . . ?
O8 C36 C37 C39 63.7(3) . . . . ?
C35 C36 C37 C39 -115.4(3) . . . . ?
O8 C36 C37 C38A -125.4(3) . . . . ?
C35 C36 C37 C38A 55.5(4) . . . . ?
N1 C41 C42 C43 -0.2(4) . . . . ?
C41 C42 C43 C44 -0.6(4) . . . . ?
C41 C42 C43 C46A 169.2(4) . . . . ?
C41 C42 C43 C46 -173.5(4) . . . . ?
C42 C43 C44 C45 1.0(4) . . . . ?
C46A C43 C44 C45 -169.8(3) . . . . ?
C46 C43 C44 C45 173.5(4) . . . . ?
C43 C44 C45 N1 -0.8(3) . . . . ?
C44 C43 C46 C47B -158.1(7) . . . . ?
C42 C43 C46 C47B 14.3(9) . . . . ?
C46A C43 C46 C47B 138(2) . . . . ?
C44 C43 C46 C47 166.1(5) . . . . ?
C42 C43 C46 C47 -21.5(8) . . . . ?
C46A C43 C46 C47 101.7(18) . . . . ?
C44 C43 C46A C47A 157.1(5) . . . . ?
C42 C43 C46A C47A -12.8(8) . . . . ?
C46 C43 C46A C47A -78.9(17) . . . . ?
N2 C48 C49 C50 -0.3(4) . . . . ?
C48 C49 C50 C51 2.4(4) . . . . ?
C48 C49 C50 C53 -175.2(2) . . . . ?
C49 C50 C51 C52 -2.4(4) . . . . ?
C53 C50 C51 C52 175.3(2) . . . . ?
C50 C51 C52 N2 0.3(4) . . . . ?
C51 C50 C53 C54 155.8(2) . . . . ?
C49 C50 C53 C54 -26.7(4) . . . . ?
N3 C55 C56 C57 1.0(4) . . . . ?
C55 C56 C57 C58 -0.3(4) . . . . ?
C55 C56 C57 C60 178.4(3) . . . . ?
C56 C57 C58 C59 -0.4(4) . . . . ?
C60 C57 C58 C59 -179.1(3) . . . . ?
C57 C58 C59 N3 0.4(4) . . . . ?
C56 C57 C60 C61 -107.2(3) . . . . ?
C58 C57 C60 C61 71.4(4) . . . . ?
N4 C62 C63 C64 1.1(3) . . . . ?
C62 C63 C64 C65 0.2(3) . . . . ?
C62 C63 C64 C67 -179.9(2) . . . . ?
C63 C64 C65 C66 -0.9(4) . . . . ?
C67 C64 C65 C66 179.1(3) . . . . ?
C64 C65 C66 N4 0.5(4) . . . . ?
C63 C64 C67 C68 -104.5(3) . . . . ?
C65 C64 C67 C68 75.5(4) . . . . ?
C42 C41 N1 C45 0.5(4) . . . . ?
C42 C41 N1 Co1 177.1(2) . . . . ?
C44 C45 N1 C41 0.0(3) . . . . ?
C44 C45 N1 Co1 -176.48(16) . . . . ?
C49 C48 N2 C52 -1.8(4) . . . . ?
C49 C48 N2 Co1 165.5(2) . . . . ?
C51 C52 N2 C48 1.8(3) . . . . ?
C51 C52 N2 Co1 -166.35(19) . . . . ?
C56 C55 N3 C59 -0.9(3) . . . . ?
C56 C55 N3 Co2 171.39(18) . . . . ?
C58 C59 N3 C55 0.2(3) . . . . ?
C58 C59 N3 Co2 -172.55(19) . . . . ?
C65 C66 N4 C62 0.8(3) . . . . ?
C65 C66 N4 Co2 -179.8(2) . . . . ?
C63 C62 N4 C66 -1.6(3) . . . . ?
C63 C62 N4 Co2 178.99(16) . . . . ?
C6 C5 O1 Co1 -7.9(3) . . . . ?
C4 C5 O1 Co1 174.16(13) . . . . ?
C6 C7 O2 Co1 6.0(3) . . . . ?
C8 C7 O2 Co1 -173.71(12) . . . . ?
C15 C14 O3 Co1 14.2(3) . . . 2_667 ?
C10 C14 O3 Co1 -165.95(13) . . . 2_667 ?
C15 C16 O4 Co1 -13.4(3) . . . 2_667 ?
C17 C16 O4 Co1 167.68(13) . . . 2_667 ?
C35 C34 O7 Co2 18.7(3) . . . 2_666 ?
C30 C34 O7 Co2 -159.88(13) . . . 2_666 ?
C26 C27 O6 Co2 6.5(3) . . . . ?
C28 C27 O6 Co2 -175.21(12) . . . . ?
C35 C36 O8 Co2 -16.9(3) . . . 2_666 ?
C37 C36 O8 Co2 164.06(15) . . . 2_666 ?
C26 C25 O5 Co2 -11.7(3) . . . . ?
C24 C25 O5 Co2 172.13(13) . . . . ?
C5 O1 Co1 O2 12.17(17) . . . . ?
C5 O1 Co1 O4 -167.64(17) . . . 2_667 ?
C5 O1 Co1 N1 103.30(17) . . . . ?
C5 O1 Co1 N2 -81.95(17) . . . . ?
C7 O2 Co1 O1 -11.18(17) . . . . ?
C7 O2 Co1 O3 167.07(16) . . . 2_667 ?
C7 O2 Co1 N1 -101.27(17) . . . . ?
C7 O2 Co1 N2 78.06(17) . . . . ?
C41 N1 Co1 O1 137.01(17) . . . . ?
C45 N1 Co1 O1 -46.63(16) . . . . ?
C41 N1 Co1 O2 -133.96(17) . . . . ?
C45 N1 Co1 O2 42.40(16) . . . . ?
C41 N1 Co1 O3 -45.30(17) . . . 2_667 ?
C45 N1 Co1 O3 131.06(16) . . . 2_667 ?
C41 N1 Co1 O4 42.48(17) . . . 2_667 ?
C45 N1 Co1 O4 -141.16(16) . . . 2_667 ?
C48 N2 Co1 O1 154.86(19) . . . . ?
C52 N2 Co1 O1 -38.06(16) . . . . ?
C48 N2 Co1 O2 65.89(19) . . . . ?
C52 N2 Co1 O2 -127.03(16) . . . . ?
C48 N2 Co1 O3 -22.67(19) . . . 2_667 ?
C52 N2 Co1 O3 144.41(16) . . . 2_667 ?
C48 N2 Co1 O4 -110.54(19) . . . 2_667 ?
C52 N2 Co1 O4 56.54(16) . . . 2_667 ?
C25 O5 Co2 O8 -161.51(16) . . . 2_666 ?
C25 O5 Co2 O6 15.80(16) . . . . ?
C25 O5 Co2 N4 110.37(17) . . . . ?
C25 O5 Co2 N3 -74.95(17) . . . . ?
C27 O6 Co2 O7 164.87(16) . . . 2_666 ?
C27 O6 Co2 O5 -13.10(16) . . . . ?
C27 O6 Co2 N4 -102.99(16) . . . . ?
C27 O6 Co2 N3 75.27(17) . . . . ?
C66 N4 Co2 O7 153.62(17) . . . 2_666 ?
C62 N4 Co2 O7 -26.96(16) . . . 2_666 ?
C66 N4 Co2 O5 -23.59(17) . . . . ?
C62 N4 Co2 O5 155.83(16) . . . . ?
C66 N4 Co2 O8 -118.07(17) . . . 2_666 ?
C62 N4 Co2 O8 61.35(16) . . . 2_666 ?
C66 N4 Co2 O6 64.98(18) . . . . ?
C62 N4 Co2 O6 -115.60(16) . . . . ?
C55 N3 Co2 O7 -31.98(18) . . . 2_666 ?
C59 N3 Co2 O7 140.16(17) . . . 2_666 ?
C55 N3 Co2 O5 145.03(18) . . . . ?
C59 N3 Co2 O5 -42.83(16) . . . . ?
C55 N3 Co2 O8 -120.39(18) . . . 2_666 ?
C59 N3 Co2 O8 51.75(16) . . . 2_666 ?
C55 N3 Co2 O6 56.47(18) . . . . ?
C59 N3 Co2 O6 -131.39(16) . . . . ?
